data_2006184
loop_
_publ_author_name
'Aumiller, Wade D.'
'Gerkin, Roger E.'

_publ_section_title
;
 1,8-Bis(hydroxymethyl)anthracene
;
_journal_issue 6
_journal_name_full 'Acta Crystallographica Section C'
_journal_page_first 769
_journal_page_last 771
_journal_paper_doi 10.1107/S0108270197001108
_journal_volume 53
_journal_year 1997
_chemical_formula_moiety 'C16 H14 O2 '
_chemical_formula_sum 'C16 H14 O2'
_chemical_formula_weight 238.29
_chemical_name_common 1,8-bis(hydroxymethyl)anthracene
_chemical_name_systematic
;
1,8-bis(hydroxymethyl)anthracene
;
_space_group_IT_number 14
_symmetry_cell_setting monoclinic
_symmetry_space_group_name_Hall '-P 2yn'
_symmetry_space_group_name_H-M 'P 1 21/n 1'
_cell_angle_alpha 90
_cell_angle_beta 90.108(6)
_cell_angle_gamma 90
_cell_formula_units_Z 4
_cell_length_a 11.0490(10)
_cell_length_b 4.7982(9)
_cell_length_c 22.6820(10)
_cell_measurement_reflns_used 25
_cell_measurement_temperature 296
_cell_measurement_theta_max 17.5
_cell_measurement_theta_min 13.1
_cell_volume 1202.5(3)
_computing_cell_refinement 'MSC/AFC Diffractometer Control Software'
_computing_data_collection
;
MSC/AFC Diffractometer Control Software (Molecular Structure
Corporation, 1988)
;
_computing_data_reduction 'TEXSAN (Molecular Structure Corporation, 1989)'
_computing_molecular_graphics 'ORTEPII (Johnson, 1976)'
_computing_publication_material TEXSAN
_computing_structure_refinement TEXSAN
_computing_structure_solution 'SHELXS86 (Sheldrick, 1985)'
_diffrn_ambient_temperature 296
_diffrn_measurement_device 'Rigaku AFC5S'
_diffrn_measurement_method \w
_diffrn_radiation_monochromator graphite
_diffrn_radiation_source 'X-ray tube'
_diffrn_radiation_type MoK\a
_diffrn_radiation_wavelength 0.71073
_diffrn_reflns_av_R_equivalents 0.018
_diffrn_reflns_limit_h_max 14
_diffrn_reflns_limit_h_min 0
_diffrn_reflns_limit_k_max 6
_diffrn_reflns_limit_k_min 0
_diffrn_reflns_limit_l_max 29
_diffrn_reflns_limit_l_min -29
_diffrn_reflns_number 3271
_diffrn_reflns_theta_max 27.5
_diffrn_reflns_theta_min 2.0
_diffrn_standards_decay_% 'intensity variation: +-1.4% (average maximum relative intensity)'
_diffrn_standards_interval_count 150
_diffrn_standards_number 6
_exptl_absorpt_coefficient_mu 0.080
_exptl_absorpt_correction_type none
_exptl_crystal_colour gold
_exptl_crystal_density_diffrn 1.316
_exptl_crystal_density_meas ?
_exptl_crystal_description 'cut prismatic column'
_exptl_crystal_F_000 504
_exptl_crystal_size_max 0.46
_exptl_crystal_size_mid 0.27
_exptl_crystal_size_min 0.19
_refine_diff_density_max 0.24
_refine_diff_density_min -0.23
_refine_ls_extinction_coef 2E-7(3)
_refine_ls_extinction_method 'Zachariasen (1963, 1968)'
_refine_ls_goodness_of_fit_obs 1.67
_refine_ls_hydrogen_treatment 'H atoms: see below'
_refine_ls_matrix_type full
_refine_ls_number_parameters 188
_refine_ls_number_reflns 1368
_refine_ls_R_factor_obs .060
_refine_ls_shift/esd_max <0.01
_refine_ls_structure_factor_coef F
_refine_ls_weighting_details 'w = \s~F~^-2^'
_refine_ls_weighting_scheme calc
_refine_ls_wR_factor_obs .060
_reflns_number_observed 1368
_reflns_number_total 3116
_reflns_observed_criterion I>\s~I~
_cod_data_source_file bk1309.cif
_cod_data_source_block 1
_cod_depositor_comments
;
The following automatic conversions were performed:
'_symmetry_cell_setting' value 'Monoclinic' changed to 'monoclinic'
according to '/home/saulius/struct/CIF-dictionaries/cif_core.dic'
dictionary named 'cif_core.dic' version 2.4.1 from 2010-06-29.

Automatic conversion script
Id: cif_fix_enum 1527 2010-12-29 10:47:43Z saulius 

The following automatic conversions were performed:

'_atom_site_thermal_displace_type' tag value 'Uij' was replaced with
'Uani' value 18 times.

Automatic conversion script
Id: cif_fix_values 1646 2011-03-28 12:23:43Z adriana 

The following automatic conversions were performed:

'_symmetry_cell_setting' value 'Monoclinic' changed to 'monoclinic'
according to /home/saulius/struct/CIF-dictionaries/cif_core.dic
dictionary named 'cif_core.dic' version 2.4.1 from 2010-06-29.

Automatic conversion script
Id: cif_fix_values 1715 2011-07-08 13:25:40Z adriana 

The following automatic conversions were performed:

'_exptl_crystal_density_meas' value 'none' was changed to '?' - the
value is perceived as not measured.

Automatic conversion script
Id: cif_fix_values 3008 2015-01-20 13:52:24Z robertas 

The following automatic conversions were performed:

'_refine_ls_weighting_scheme' value 'w = \s~F~^-2^' was changed to
'calc'. New tag '_refine_ls_weighting_details' was created. The value
of the new tag was set to 'w = \s~F~^-2^'.

Automatic conversion script
Id: cif_fix_values 3143 2015-03-26 13:38:13Z robertas 
;
_cod_original_sg_symbol_H-M 'P 21/n'
_cod_database_code 2006184

loop_
_symmetry_equiv_pos_as_xyz
x,y,z
'1/2 -x, 1/2 +y, 1/2 -z'
-x,-y,-z
'1/2 +x, 1/2 -y, 1/2 +z'

loop_
_atom_site_aniso_label
_atom_site_aniso_U_11
_atom_site_aniso_U_22
_atom_site_aniso_U_33
_atom_site_aniso_U_12
_atom_site_aniso_U_13
_atom_site_aniso_U_23
O1 .057(2) .0390(10) .085(2) .0050(10) -.0260(10) .0040(10)
O2 .063(2) .0400(10) .0430(10) -.0040(10) -.0120(10) .0010(10)
C1 .040(2) .038(2) .044(2) -.002(2) -.005(2) -.006(2)
C2 .043(2) .053(2) .057(2) .005(2) -.005(2) -.005(2)
C3 .051(2) .063(3) .055(2) -.005(2) .005(2) -.002(2)
C4 .060(2) .054(2) .040(2) -.007(2) .001(2) .005(2)
C5 .056(2) .050(2) .043(2) .010(2) -.013(2) -.002(2)
C6 .047(2) .060(3) .055(2) .009(2) -.013(2) -.006(2)
C7 .045(2) .059(2) .051(2) -.007(2) -.007(2) -.008(2)
C8 .045(2) .039(2) .038(2) -.006(2) -.005(2) -.007(2)
C9 .049(2) .030(2) .039(2) -.002(2) -.007(2) .001(2)
C10 .059(2) .043(2) .031(2) .004(2) -.007(2) .005(2)
C11 .049(2) .038(2) .035(2) .001(2) -.0060(10) -.004(2)
C12 .045(2) .033(2) .037(2) .000(2) -.0060(10) -.0060(10)
C13 .044(2) .033(2) .036(2) -.004(2) -.0050(10) -.006(2)
C14 .050(2) .035(2) .036(2) -.002(2) -.005(2) -.002(2)
C15 .051(2) .036(2) .060(2) .002(2) -.019(2) .001(2)
C16 .051(2) .043(2) .046(2) -.012(2) -.001(2) .000(2)

loop_
_atom_site_label
_atom_site_fract_x
_atom_site_fract_y
_atom_site_fract_z
_atom_site_U_iso_or_equiv
_atom_site_thermal_displace_type
_atom_site_calc_flag
_atom_site_calc_attached_atom
O1 .2788(2) .3469(5) .55620(10) .0603(8) Uani ? ?
O2 .7874(2) .1525(5) .48935(10) .0486(7) Uani ? ?
C1 .4147(3) .0771(7) .61960(10) .0405(9) Uani ? ?
C2 .3181(3) -.0086(8) .6519(2) .0510(10) Uani ? ?
C3 .3297(3) -.2056(8) .6978(2) .0560(10) Uani ? ?
C4 .4381(3) -.3179(7) .71100(10) .0510(10) Uani ? ?
C5 .8772(3) -.3816(8) .67540(10) .0500(10) Uani ? ?
C6 .9768(3) -.2957(8) .6458(2) .0540(10) Uani ? ?
C7 .9675(3) -.0914(8) .6013(2) .0520(10) Uani ? ?
C8 .8589(3) .0242(7) .58610(10) .0408(10) Uani ? ?
C9 .6368(3) .0488(6) .60350(10) .0393(9) Uani ? ?
C10 .6576(3) -.3483(7) .69210(10) .0445(9) Uani ? ?
C11 .7614(3) -.2658(7) .66210(10) .0408(9) Uani ? ?
C12 .7511(3) -.0601(7) .61640(10) .0383(9) Uani ? ?
C13 .5326(3) -.0334(6) .63360(10) .0376(9) Uani ? ?
C14 .5434(3) -.2363(6) .67940(10) .0403(9) Uani ? ?
C15 .4015(3) .2835(8) .5701(2) .0490(10) Uani ? ?
C16 .8550(3) .2467(8) .5398(2) .0470(10) Uani ? ?
H1O1 .247(4) .188(10) .539(2) .11(2) Uiso ? ?
H1O2 .764(3) .302(8) .470(2) .070(10) Uiso ? ?
H15A .441(3) .458(7) .5810(10) .060(10) Uiso ? ?
H15B .440(2) .200(6) .5330(10) .044(9) Uiso ? ?
H16A .936(3) .294(6) .5260(10) .048(9) Uiso ? ?
H16B .814(3) .428(8) .5560(10) .070(10) Uiso ? ?
H2 .2380 .0687 .6431 .0611 Uiso calc C2
H3 .2580 -.2614 .7202 .0677 Uiso calc C3
H4 .4445 -.4564 .7426 .0614 Uiso calc C4
H5 .8847 -.5242 .7061 .0599 Uiso calc C5
H6 1.0560 -.3759 .6554 .0649 Uiso calc C6
H7 1.0408 -.0309 .5807 .0619 Uiso calc C7
H9 .6294 .1882 .5721 .0471 Uiso calc C9
H10 .6646 -.4897 .7231 .0533 Uiso calc C10

loop_
_atom_type_symbol
_atom_type_scat_dispersion_real
_atom_type_scat_dispersion_imag
_atom_type_scat_source
H 0 0 'Stewart, Davidson and Simpson (1965)'
C .002 .002 'Cromer and Waber (1974)'
O .008 .006 'Cromer and Waber (1974)'

loop_
_geom_angle_atom_site_label_1
_geom_angle_atom_site_label_2
_geom_angle_atom_site_label_3
_geom_angle
_geom_angle_publ_flag
C2 C1 C13 118.7(3) no
C1 C2 C3 122.0(3) no
C2 C3 C4 120.8(3) no
C3 C4 C14 120.3(3) no
C6 C5 C11 120.4(3) no
C5 C6 C7 120.5(3) no
C6 C7 C8 121.7(3) no
C7 C8 C12 119.6(3) no
C12 C9 C13 122.5(3) no
C11 C10 C14 122.2(3) no
C5 C11 C10 121.7(3) no
C5 C11 C12 119.4(3) no
C10 C11 C12 118.9(3) no
C8 C12 C9 123.0(3) no
C8 C12 C11 118.4(3) no
C9 C12 C11 118.6(3) no
C1 C13 C9 122.3(3) no
C1 C13 C14 119.1(3) no
C9 C13 C14 118.7(3) no
C4 C14 C10 121.9(3) no
C4 C14 C13 119.1(3) no
C10 C14 C13 119.1(3) no
C2 C1 C15 121.8(3) yes
C13 C1 C15 119.5(3) yes
O1 C15 C1 113.3(3) yes
O1 C15 H15A 107.0(10) no
O1 C15 H15B 107.0(10) no
C1 C15 H15A 108.0(10) no
C1 C15 H15B 108.0(10) no
H15A C15 H15B 111(2) no
C15 O1 H1O1 106(2) yes
C7 C8 C16 119.4(3) yes
C12 C8 C16 120.9(3) yes
O2 C16 C8 110.3(3) yes
O2 C16 H16A 107.0(10) no
O2 C16 H16B 108.0(10) no
C8 C16 H16A 111.0(10) no
C8 C16 H16B 110.0(10) no
H16A C16 H16B 108(2) no
C16 O2 H1O2 106(2) yes
C1 C2 H2 118.9245 no
C3 C2 H2 119.1066 no
C2 C3 H3 119.6388 no
C4 C3 H3 119.5673 no
C3 C4 H4 119.8871 no
C14 C4 H4 119.7676 no
C6 C5 H5 119.7855 no
C11 C5 H5 119.8089 no
C5 C6 H6 119.7458 no
C7 C6 H6 119.7494 no
C6 C7 H7 119.0286 no
C8 C7 H7 119.2254 no
C12 C9 H9 118.6266 no
C13 C9 H9 118.8767 no
C11 C10 H10 118.9384 no
C14 C10 H10 118.8339 no

loop_
_geom_bond_atom_site_label_1
_geom_bond_atom_site_label_2
_geom_bond_site_symmetry_1
_geom_bond_site_symmetry_2
_geom_bond_distance
_geom_bond_publ_flag
C1 C2 ? ? 1.359(4) no
C1 C13 ? ? 1.441(4) no
C2 C3 ? ? 1.411(5) no
C3 C4 ? ? 1.347(4) no
C4 C14 ? ? 1.423(4) no
C5 C6 ? ? 1.354(4) no
C5 C11 ? ? 1.426(4) no
C6 C7 ? ? 1.411(5) no
C7 C8 ? ? 1.365(4) no
C8 C12 ? ? 1.435(4) no
C9 C12 ? ? 1.397(4) no
C9 C13 ? ? 1.397(4) no
C10 C11 ? ? 1.392(4) no
C10 C14 ? ? 1.400(4) no
C11 C12 ? ? 1.436(4) no
C13 C14 ? ? 1.428(4) no
C1 C15 ? ? 1.505(4) yes
C15 H15A ? ? .98(3) no
C15 H15B ? ? 1.04(3) no
O1 C15 ? ? 1.425(4) yes
O1 H1O1 ? ? .92(5) no
C8 C16 ? ? 1.498(4) yes
C16 H16A ? ? .97(3) no
C16 H16B ? ? 1.05(3) no
O2 C16 ? ? 1.438(4) yes
O2 H1O2 ? ? .88(4) no
C2 H2 ? ? .9806 no
C3 H3 ? ? .9799 no
C4 H4 ? ? .9800 no
C5 H5 ? ? .9803 no
C6 H6 ? ? .9803 no
C7 H7 ? ? .9797 no
C9 H9 ? ? .9808 no
C10 H10 ? ? .9801 no
